data_7135431
loop_
_publ_author_name
'Luo, Xian-Bing'
'Wu, Xia-Die'
'Wang, Lei'
'Li, Zhifang'
'Hou, Zhong-Wei'

_publ_section_title
;
 Regioselective electrochemical 7-<i>endo-dig</i> selenocyclization of
 <i>N</i>-benzyl propiolamides to access selenated
 benzo[<i>c</i>]azepinones.
;
_journal_issue 14
_journal_name_full 'Chemical communications (Cambridge, England)'
_journal_page_first 4346
_journal_page_last 4349
_journal_paper_doi 10.1039/d5cc06757j
_journal_volume 62
_journal_year 2026
_chemical_formula_moiety 'C29 H31 N O2 Se'
_chemical_formula_sum 'C29 H31 N O2 Se'
_chemical_formula_weight 504.51
_space_group_crystal_system triclinic
_space_group_IT_number 2
_space_group_name_Hall '-P 1'
_space_group_name_H-M_alt 'P -1'
_atom_sites_solution_hydrogens geom
_atom_sites_solution_primary dual
_audit_creation_date 2024-08-21
_audit_creation_method
;
Olex2 1.2
(compiled 2018.05.29 svn.r3508 for OlexSys, GUI svn.r5506)
;
_audit_update_record
;
2024-09-25 deposited with the CCDC.	2026-01-29 downloaded from the CCDC.
;
_cell_angle_alpha 107.1380(10)
_cell_angle_beta 90.0070(10)
_cell_angle_gamma 100.8610(10)
_cell_formula_units_Z 2
_cell_length_a 6.64190(10)
_cell_length_b 11.9656(3)
_cell_length_c 17.5698(4)
_cell_measurement_reflns_used 9932
_cell_measurement_temperature 273(2)
_cell_measurement_theta_max 27.68
_cell_measurement_theta_min 2.43
_cell_volume 1308.14(5)
_computing_cell_refinement 'SAINT V8.40B (?, 2016)'
_computing_data_reduction 'SAINT V8.40B (?, 2016)'
_computing_molecular_graphics 'Olex2 (Dolomanov et al., 2009)'
_computing_publication_material 'Olex2 (Dolomanov et al., 2009)'
_computing_structure_refinement 'ShelXL (Sheldrick, 2015)'
_computing_structure_solution 'ShelXT (Sheldrick, 2015)'
_diffrn_ambient_temperature 273.15
_diffrn_measured_fraction_theta_full 0.993
_diffrn_measured_fraction_theta_max 0.994
_diffrn_measurement_device_type 'CCD area detector'
_diffrn_measurement_method 'phi and omega scans'
_diffrn_radiation_monochromator graphite
_diffrn_radiation_type MoK\a
_diffrn_radiation_wavelength 0.71073
_diffrn_reflns_av_R_equivalents 0.0654
_diffrn_reflns_av_unetI/netI 0.0339
_diffrn_reflns_Laue_measured_fraction_full 0.993
_diffrn_reflns_Laue_measured_fraction_max 0.994
_diffrn_reflns_limit_h_max 8
_diffrn_reflns_limit_h_min -8
_diffrn_reflns_limit_k_max 15
_diffrn_reflns_limit_k_min -15
_diffrn_reflns_limit_l_max 23
_diffrn_reflns_limit_l_min -23
_diffrn_reflns_number 45066
_diffrn_reflns_point_group_measured_fraction_full 0.993
_diffrn_reflns_point_group_measured_fraction_max 0.994
_diffrn_reflns_theta_full 25.242
_diffrn_reflns_theta_max 28.241
_diffrn_reflns_theta_min 2.430
_exptl_absorpt_coefficient_mu 1.460
_exptl_absorpt_correction_T_max 0.7457
_exptl_absorpt_correction_T_min 0.6645
_exptl_absorpt_correction_type multi-scan
_exptl_absorpt_process_details
;
SADABS-2016/2 (Bruker,2016/2) was used for absorption correction.
wR2(int) was 0.1136 before and 0.0590 after correction.
The Ratio of minimum to maximum transmission is 0.8911.
The \l/2 correction factor is Not present.
;
_exptl_crystal_colour colourless
_exptl_crystal_colour_primary colourless
_exptl_crystal_density_diffrn 1.281
_exptl_crystal_description block
_exptl_crystal_F_000 524
_exptl_crystal_size_max 0.22
_exptl_crystal_size_mid 0.18
_exptl_crystal_size_min 0.17
_refine_diff_density_max 0.402
_refine_diff_density_min -0.411
_refine_diff_density_rms 0.046
_refine_ls_extinction_method none
_refine_ls_goodness_of_fit_ref 1.027
_refine_ls_hydrogen_treatment constr
_refine_ls_matrix_type full
_refine_ls_number_parameters 304
_refine_ls_number_reflns 6418
_refine_ls_number_restraints 0
_refine_ls_restrained_S_all 1.027
_refine_ls_R_factor_all 0.0445
_refine_ls_R_factor_gt 0.0323
_refine_ls_shift/su_max 0.001
_refine_ls_shift/su_mean 0.000
_refine_ls_structure_factor_coef Fsqd
_refine_ls_weighting_details 'w=1/[\s^2^(Fo^2^)+(0.0490P)^2^+0.2268P] where P=(Fo^2^+2Fc^2^)/3'
_refine_ls_weighting_scheme calc
_refine_ls_wR_factor_gt 0.0849
_refine_ls_wR_factor_ref 0.0924
_reflns_Friedel_coverage 0.000
_reflns_number_gt 5243
_reflns_number_total 6418
_reflns_threshold_expression 'I > 2\s(I)'
_cod_data_source_file d5cc06757j2.cif
_cod_data_source_block 1
_cod_database_code 7135431
_shelx_shelxl_version_number 2016/6
_shelx_space_group_comment
;
The symmetry employed for this shelxl refinement is uniquely defined
by the following loop, which should always be used as a source of
symmetry information in preference to the above space-group names.
They are only intended as comments.
;
_shelx_estimated_absorpt_t_max 0.789
_shelx_estimated_absorpt_t_min 0.740
_olex2_refinement_description
;
1. Fixed Uiso
 At 1.2 times of:
  All C(H) groups, All C(H,H) groups
 At 1.5 times of:
  All C(H,H,H) groups
2.a Secondary CH2 refined with riding coordinates:
 C13(H13A,H13B)
2.b Aromatic/amide H refined with riding coordinates:
 C17(H17), C29(H29), C25(H25), C28(H28), C27(H27), C26(H26), C4(H4), C6(H6),
 C3(H3), C2(H2), C1(H1)
2.c Idealised Me refined as rotating group:
 C23(H23A,H23B,H23C), C11(H11A,H11B,H11C), C19(H19A,H19B,H19C), C12(H12A,H12B,
 H12C), C10(H10A,H10B,H10C), C21(H21A,H21B,H21C)
;
_olex2_submission_special_instructions 'No special instructions were received'

loop_
_space_group_symop_operation_xyz
'x, y, z'
'-x, -y, -z'

loop_
_atom_site_label
_atom_site_type_symbol
_atom_site_fract_x
_atom_site_fract_y
_atom_site_fract_z
_atom_site_U_iso_or_equiv
_atom_site_adp_type
_atom_site_occupancy
_atom_site_site_symmetry_order
_atom_site_calc_flag
_atom_site_refinement_flags_posn
_atom_site_refinement_flags_adp
_atom_site_refinement_flags_occupancy
_atom_site_disorder_assembly
_atom_site_disorder_group
Se1 Se 0.91954(3) 0.70038(2) 0.38690(2) 0.05004(8) Uani 1 1 d . . . . .
O1 O 0.89589(17) 0.68849(12) 0.20049(8) 0.0498(3) Uani 1 1 d . . . . .
N1 N 0.55887(18) 0.70269(12) 0.21494(8) 0.0344(3) Uani 1 1 d . . . . .
O2 O 0.2282(3) 0.15614(13) 0.08253(9) 0.0660(4) Uani 1 1 d . . . . .
C8 C 0.7341(2) 0.67119(14) 0.23250(9) 0.0364(3) Uani 1 1 d . . . . .
C7 C 0.7276(2) 0.61270(15) 0.29796(10) 0.0370(3) Uani 1 1 d . . . . .
C16 C 0.6125(2) 0.50447(14) 0.29179(10) 0.0374(3) Uani 1 1 d . . . . .
C14 C 0.3212(2) 0.51609(15) 0.20786(10) 0.0374(3) Uani 1 1 d . . . . .
C13 C 0.3690(2) 0.64917(14) 0.24576(10) 0.0366(3) Uani 1 1 d . . . . .
H13A H 0.255444 0.683139 0.234104 0.044 Uiso 1 1 calc R . . . .
H13B H 0.386644 0.667272 0.303208 0.044 Uiso 1 1 calc R . . . .
C24 C 0.6242(3) 0.44379(15) 0.35387(10) 0.0400(3) Uani 1 1 d . . . . .
C15 C 0.4510(2) 0.44632(14) 0.22589(10) 0.0369(3) Uani 1 1 d . . . . .
C9 C 0.5489(3) 0.75596(16) 0.14750(11) 0.0430(4) Uani 1 1 d . . . . .
C17 C 0.1576(2) 0.46339(17) 0.15176(11) 0.0450(4) Uani 1 1 d . . . . .
H17 H 0.070095 0.510154 0.141563 0.054 Uiso 1 1 calc R . . . .
C22 C 0.4199(3) 0.32355(15) 0.18405(10) 0.0432(4) Uani 1 1 d . . . . .
C29 C 0.4451(3) 0.39739(16) 0.38365(11) 0.0473(4) Uani 1 1 d . . . . .
H29 H 0.318689 0.401907 0.363247 0.057 Uiso 1 1 calc R . . . .
C20 C 0.2549(3) 0.27529(16) 0.12735(11) 0.0480(4) Uani 1 1 d . . . . .
C18 C 0.1216(3) 0.34247(18) 0.11050(11) 0.0495(4) Uani 1 1 d . . . . .
C23 C 0.5639(3) 0.24614(18) 0.19621(13) 0.0592(5) Uani 1 1 d . . . . .
H23A H 0.700593 0.292813 0.208862 0.089 Uiso 1 1 calc GR . . . .
H23B H 0.562095 0.181451 0.148242 0.089 Uiso 1 1 calc GR . . . .
H23C H 0.520693 0.214820 0.239261 0.089 Uiso 1 1 calc GR . . . .
C25 C 0.8114(3) 0.43361(17) 0.38431(13) 0.0516(4) Uani 1 1 d . . . . .
H25 H 0.933160 0.462736 0.364331 0.062 Uiso 1 1 calc R . . . .
C5 C 0.9250(3) 0.85850(18) 0.38158(12) 0.0553(5) Uani 1 1 d . . . . .
C11 C 0.3472(3) 0.7979(2) 0.14555(16) 0.0701(6) Uani 1 1 d . . . . .
H11A H 0.235412 0.730355 0.133165 0.105 Uiso 1 1 calc GR . . . .
H11B H 0.347966 0.837950 0.105540 0.105 Uiso 1 1 calc GR . . . .
H11C H 0.330727 0.851856 0.196724 0.105 Uiso 1 1 calc GR . . . .
C28 C 0.4526(4) 0.34444(18) 0.44339(12) 0.0591(5) Uani 1 1 d . . . . .
H28 H 0.331384 0.313973 0.463113 0.071 Uiso 1 1 calc R . . . .
C19 C -0.0501(3) 0.2886(2) 0.04669(14) 0.0706(6) Uani 1 1 d . . . . .
H19A H -0.134231 0.346054 0.047863 0.106 Uiso 1 1 calc GR . . . .
H19B H -0.132036 0.219372 0.056153 0.106 Uiso 1 1 calc GR . . . .
H19C H 0.006610 0.266099 -0.004592 0.106 Uiso 1 1 calc GR . . . .
C27 C 0.6390(4) 0.33658(19) 0.47391(13) 0.0654(6) Uani 1 1 d . . . . .
H27 H 0.643927 0.301712 0.514517 0.079 Uiso 1 1 calc R . . . .
C12 C 0.5642(4) 0.6616(2) 0.06877(12) 0.0716(6) Uani 1 1 d . . . . .
H12A H 0.691277 0.634700 0.069665 0.107 Uiso 1 1 calc GR . . . .
H12B H 0.559565 0.695279 0.025660 0.107 Uiso 1 1 calc GR . . . .
H12C H 0.451424 0.595372 0.061381 0.107 Uiso 1 1 calc GR . . . .
C10 C 0.7223(4) 0.8643(2) 0.16007(16) 0.0688(6) Uani 1 1 d . . . . .
H10A H 0.713793 0.920700 0.211162 0.103 Uiso 1 1 calc GR . . . .
H10B H 0.710240 0.900898 0.118869 0.103 Uiso 1 1 calc GR . . . .
H10C H 0.852090 0.839622 0.158077 0.103 Uiso 1 1 calc GR . . . .
C26 C 0.8168(4) 0.38049(18) 0.44398(14) 0.0622(6) Uani 1 1 d . . . . .
H26 H 0.942545 0.374453 0.464071 0.075 Uiso 1 1 calc R . . . .
C4 C 1.1032(4) 0.9202(2) 0.36065(16) 0.0742(7) Uani 1 1 d . . . . .
H4 H 1.215787 0.883741 0.348090 0.089 Uiso 1 1 calc R . . . .
C6 C 0.7588(5) 0.9124(3) 0.40104(19) 0.0892(8) Uani 1 1 d . . . . .
H6 H 0.639396 0.871820 0.416070 0.107 Uiso 1 1 calc R . . . .
C21 C 0.1034(5) 0.0774(2) 0.1176(2) 0.0960(9) Uani 1 1 d . . . . .
H21A H 0.085521 -0.002715 0.082498 0.144 Uiso 1 1 calc GR . . . .
H21B H -0.028128 0.099564 0.126616 0.144 Uiso 1 1 calc GR . . . .
H21C H 0.168220 0.081803 0.167556 0.144 Uiso 1 1 calc GR . . . .
C3 C 1.1151(7) 1.0349(3) 0.3583(2) 0.1077(11) Uani 1 1 d . . . . .
H3 H 1.235438 1.076373 0.344507 0.129 Uiso 1 1 calc R . . . .
C2 C 0.9496(9) 1.0875(3) 0.3762(2) 0.1245(15) Uani 1 1 d . . . . .
H2 H 0.956817 1.164666 0.373701 0.149 Uiso 1 1 calc R . . . .
C1 C 0.7713(7) 1.0281(3) 0.3980(3) 0.1219(14) Uani 1 1 d . . . . .
H1 H 0.659673 1.065457 0.410596 0.146 Uiso 1 1 calc R . . . .

loop_
_atom_site_aniso_label
_atom_site_aniso_U_11
_atom_site_aniso_U_22
_atom_site_aniso_U_33
_atom_site_aniso_U_23
_atom_site_aniso_U_13
_atom_site_aniso_U_12
Se1 0.04492(11) 0.05272(13) 0.05143(12) 0.02171(9) -0.01202(8) -0.00269(8)
O1 0.0292(5) 0.0665(8) 0.0647(8) 0.0352(7) 0.0101(5) 0.0111(5)
N1 0.0269(6) 0.0381(7) 0.0402(7) 0.0156(5) 0.0020(5) 0.0051(5)
O2 0.0779(10) 0.0430(7) 0.0619(9) 0.0025(6) 0.0046(7) -0.0044(7)
C8 0.0290(7) 0.0370(8) 0.0432(8) 0.0134(6) 0.0010(6) 0.0043(6)
C7 0.0284(7) 0.0415(8) 0.0423(8) 0.0147(7) -0.0002(6) 0.0064(6)
C16 0.0307(7) 0.0406(8) 0.0440(8) 0.0160(7) 0.0026(6) 0.0093(6)
C14 0.0289(7) 0.0411(8) 0.0427(8) 0.0156(7) 0.0040(6) 0.0028(6)
C13 0.0268(7) 0.0407(8) 0.0453(8) 0.0169(7) 0.0046(6) 0.0072(6)
C24 0.0414(8) 0.0364(8) 0.0439(8) 0.0145(7) -0.0012(7) 0.0078(7)
C15 0.0343(7) 0.0372(8) 0.0397(8) 0.0146(6) 0.0027(6) 0.0033(6)
C9 0.0355(8) 0.0495(10) 0.0491(9) 0.0255(8) 0.0011(7) 0.0036(7)
C17 0.0322(8) 0.0530(10) 0.0507(10) 0.0211(8) -0.0010(7) 0.0014(7)
C22 0.0453(9) 0.0402(9) 0.0451(9) 0.0162(7) 0.0083(7) 0.0057(7)
C29 0.0461(9) 0.0480(10) 0.0497(10) 0.0179(8) 0.0041(8) 0.0086(8)
C20 0.0513(10) 0.0406(9) 0.0433(9) 0.0079(7) 0.0065(7) -0.0048(7)
C18 0.0407(9) 0.0554(11) 0.0451(9) 0.0143(8) -0.0014(7) -0.0068(8)
C23 0.0688(13) 0.0459(11) 0.0647(12) 0.0135(9) 0.0069(10) 0.0206(10)
C25 0.0488(10) 0.0447(10) 0.0652(12) 0.0220(9) -0.0074(9) 0.0100(8)
C5 0.0624(12) 0.0460(10) 0.0499(10) 0.0068(8) -0.0082(9) 0.0046(9)
C11 0.0519(11) 0.0997(18) 0.0864(16) 0.0630(14) 0.0067(11) 0.0257(12)
C28 0.0752(14) 0.0515(11) 0.0526(11) 0.0224(9) 0.0133(10) 0.0069(10)
C19 0.0534(12) 0.0815(16) 0.0603(13) 0.0116(11) -0.0138(10) -0.0114(11)
C27 0.1004(18) 0.0469(11) 0.0527(11) 0.0226(9) -0.0095(11) 0.0114(11)
C12 0.0801(16) 0.0898(17) 0.0440(11) 0.0238(11) 0.0089(10) 0.0090(13)
C10 0.0605(12) 0.0626(13) 0.0917(17) 0.0481(12) -0.0085(11) -0.0077(10)
C26 0.0738(14) 0.0469(11) 0.0697(13) 0.0225(10) -0.0215(11) 0.0130(10)
C4 0.0847(16) 0.0467(12) 0.0804(16) 0.0139(11) 0.0038(13) -0.0051(11)
C6 0.0812(17) 0.0712(17) 0.103(2) 0.0025(15) -0.0062(15) 0.0240(14)
C21 0.113(2) 0.0501(13) 0.111(2) 0.0241(14) 0.0138(19) -0.0155(14)
C3 0.147(3) 0.0474(15) 0.115(3) 0.0201(15) 0.007(2) -0.0065(18)
C2 0.192(4) 0.0439(15) 0.124(3) 0.0075(17) -0.036(3) 0.016(2)
C1 0.137(3) 0.073(2) 0.141(3) -0.008(2) -0.025(3) 0.053(2)

loop_
_atom_type_symbol
_atom_type_description
_atom_type_scat_dispersion_real
_atom_type_scat_dispersion_imag
_atom_type_scat_source
C C 0.0033 0.0016 'International Tables Vol C Tables 4.2.6.8 and 6.1.1.4'
H H 0.0000 0.0000 'International Tables Vol C Tables 4.2.6.8 and 6.1.1.4'
N N 0.0061 0.0033 'International Tables Vol C Tables 4.2.6.8 and 6.1.1.4'
O O 0.0106 0.0060 'International Tables Vol C Tables 4.2.6.8 and 6.1.1.4'
Se Se -0.0929 2.2259 'International Tables Vol C Tables 4.2.6.8 and 6.1.1.4'

loop_
_geom_angle_atom_site_label_1
_geom_angle_atom_site_label_2
_geom_angle_atom_site_label_3
_geom_angle
_geom_angle_site_symmetry_1
_geom_angle_site_symmetry_3
_geom_angle_publ_flag
C5 Se1 C7 99.08(8) . . ?
C8 N1 C13 116.39(13) . . ?
C8 N1 C9 119.94(13) . . ?
C13 N1 C9 120.93(12) . . ?
C20 O2 C21 113.75(18) . . ?
O1 C8 N1 124.99(15) . . ?
O1 C8 C7 118.47(14) . . ?
N1 C8 C7 116.53(13) . . ?
C8 C7 Se1 113.38(11) . . ?
C16 C7 Se1 122.96(13) . . ?
C16 C7 C8 123.40(14) . . ?
C7 C16 C24 122.29(15) . . ?
C7 C16 C15 120.53(15) . . ?
C24 C16 C15 116.87(14) . . ?
C15 C14 C13 119.47(14) . . ?
C17 C14 C13 120.35(15) . . ?
C17 C14 C15 120.05(15) . . ?
N1 C13 C14 110.24(12) . . ?
N1 C13 H13A 109.6 . . ?
N1 C13 H13B 109.6 . . ?
C14 C13 H13A 109.6 . . ?
C14 C13 H13B 109.6 . . ?
H13A C13 H13B 108.1 . . ?
C29 C24 C16 119.62(15) . . ?
C29 C24 C25 118.54(17) . . ?
C25 C24 C16 121.83(16) . . ?
C14 C15 C16 118.16(14) . . ?
C14 C15 C22 119.62(15) . . ?
C22 C15 C16 122.16(15) . . ?
N1 C9 C11 110.36(14) . . ?
N1 C9 C12 109.09(16) . . ?
N1 C9 C10 109.76(15) . . ?
C11 C9 C12 109.09(18) . . ?
C11 C9 C10 107.61(18) . . ?
C12 C9 C10 110.92(18) . . ?
C14 C17 H17 119.2 . . ?
C14 C17 C18 121.52(17) . . ?
C18 C17 H17 119.2 . . ?
C15 C22 C23 122.02(16) . . ?
C20 C22 C15 118.00(16) . . ?
C20 C22 C23 119.91(16) . . ?
C24 C29 H29 119.7 . . ?
C28 C29 C24 120.61(18) . . ?
C28 C29 H29 119.7 . . ?
O2 C20 C22 118.87(18) . . ?
C18 C20 O2 118.01(17) . . ?
C18 C20 C22 123.03(16) . . ?
C17 C18 C19 120.53(19) . . ?
C20 C18 C17 117.72(16) . . ?
C20 C18 C19 121.67(19) . . ?
C22 C23 H23A 109.5 . . ?
C22 C23 H23B 109.5 . . ?
C22 C23 H23C 109.5 . . ?
H23A C23 H23B 109.5 . . ?
H23A C23 H23C 109.5 . . ?
H23B C23 H23C 109.5 . . ?
C24 C25 H25 119.9 . . ?
C26 C25 C24 120.3(2) . . ?
C26 C25 H25 119.9 . . ?
C4 C5 Se1 118.72(17) . . ?
C6 C5 Se1 121.2(2) . . ?
C6 C5 C4 120.0(2) . . ?
C9 C11 H11A 109.5 . . ?
C9 C11 H11B 109.5 . . ?
C9 C11 H11C 109.5 . . ?
H11A C11 H11B 109.5 . . ?
H11A C11 H11C 109.5 . . ?
H11B C11 H11C 109.5 . . ?
C29 C28 H28 119.9 . . ?
C27 C28 C29 120.3(2) . . ?
C27 C28 H28 119.9 . . ?
C18 C19 H19A 109.5 . . ?
C18 C19 H19B 109.5 . . ?
C18 C19 H19C 109.5 . . ?
H19A C19 H19B 109.5 . . ?
H19A C19 H19C 109.5 . . ?
H19B C19 H19C 109.5 . . ?
C28 C27 H27 120.2 . . ?
C26 C27 C28 119.54(19) . . ?
C26 C27 H27 120.2 . . ?
C9 C12 H12A 109.5 . . ?
C9 C12 H12B 109.5 . . ?
C9 C12 H12C 109.5 . . ?
H12A C12 H12B 109.5 . . ?
H12A C12 H12C 109.5 . . ?
H12B C12 H12C 109.5 . . ?
C9 C10 H10A 109.5 . . ?
C9 C10 H10B 109.5 . . ?
C9 C10 H10C 109.5 . . ?
H10A C10 H10B 109.5 . . ?
H10A C10 H10C 109.5 . . ?
H10B C10 H10C 109.5 . . ?
C25 C26 H26 119.6 . . ?
C27 C26 C25 120.7(2) . . ?
C27 C26 H26 119.6 . . ?
C5 C4 H4 119.8 . . ?
C3 C4 C5 120.5(3) . . ?
C3 C4 H4 119.8 . . ?
C5 C6 H6 120.4 . . ?
C5 C6 C1 119.2(3) . . ?
C1 C6 H6 120.4 . . ?
O2 C21 H21A 109.5 . . ?
O2 C21 H21B 109.5 . . ?
O2 C21 H21C 109.5 . . ?
H21A C21 H21B 109.5 . . ?
H21A C21 H21C 109.5 . . ?
H21B C21 H21C 109.5 . . ?
C4 C3 H3 120.3 . . ?
C2 C3 C4 119.5(4) . . ?
C2 C3 H3 120.3 . . ?
C3 C2 H2 119.5 . . ?
C3 C2 C1 121.0(3) . . ?
C1 C2 H2 119.5 . . ?
C6 C1 H1 120.1 . . ?
C2 C1 C6 119.8(3) . . ?
C2 C1 H1 120.1 . . ?

loop_
_geom_bond_atom_site_label_1
_geom_bond_atom_site_label_2
_geom_bond_distance
_geom_bond_site_symmetry_2
_geom_bond_publ_flag
Se1 C7 1.9228(16) . ?
Se1 C5 1.915(2) . ?
O1 C8 1.2246(19) . ?
N1 C8 1.3509(19) . ?
N1 C13 1.4810(19) . ?
N1 C9 1.509(2) . ?
O2 C20 1.388(2) . ?
O2 C21 1.416(3) . ?
C8 C7 1.509(2) . ?
C7 C16 1.348(2) . ?
C16 C24 1.487(2) . ?
C16 C15 1.490(2) . ?
C14 C13 1.505(2) . ?
C14 C15 1.402(2) . ?
C14 C17 1.388(2) . ?
C13 H13A 0.9700 . ?
C13 H13B 0.9700 . ?
C24 C29 1.385(2) . ?
C24 C25 1.394(2) . ?
C15 C22 1.411(2) . ?
C9 C11 1.520(3) . ?
C9 C12 1.524(3) . ?
C9 C10 1.525(3) . ?
C17 H17 0.9300 . ?
C17 C18 1.388(3) . ?
C22 C20 1.396(3) . ?
C22 C23 1.506(3) . ?
C29 H29 0.9300 . ?
C29 C28 1.382(3) . ?
C20 C18 1.388(3) . ?
C18 C19 1.506(3) . ?
C23 H23A 0.9600 . ?
C23 H23B 0.9600 . ?
C23 H23C 0.9600 . ?
C25 H25 0.9300 . ?
C25 C26 1.381(3) . ?
C5 C4 1.383(3) . ?
C5 C6 1.375(3) . ?
C11 H11A 0.9600 . ?
C11 H11B 0.9600 . ?
C11 H11C 0.9600 . ?
C28 H28 0.9300 . ?
C28 C27 1.379(3) . ?
C19 H19A 0.9600 . ?
C19 H19B 0.9600 . ?
C19 H19C 0.9600 . ?
C27 H27 0.9300 . ?
C27 C26 1.370(4) . ?
C12 H12A 0.9600 . ?
C12 H12B 0.9600 . ?
C12 H12C 0.9600 . ?
C10 H10A 0.9600 . ?
C10 H10B 0.9600 . ?
C10 H10C 0.9600 . ?
C26 H26 0.9300 . ?
C4 H4 0.9300 . ?
C4 C3 1.373(4) . ?
C6 H6 0.9300 . ?
C6 C1 1.389(5) . ?
C21 H21A 0.9600 . ?
C21 H21B 0.9600 . ?
C21 H21C 0.9600 . ?
C3 H3 0.9300 . ?
C3 C2 1.359(6) . ?
C2 H2 0.9300 . ?
C2 C1 1.377(6) . ?
C1 H1 0.9300 . ?
